data_7123523
loop_
_publ_author_name
'Mehta, Meera'
'Goicoechea, Jose M.'

_publ_section_title
;
 Carboboration of isocyanates with tris(pentafluorophenyl)borane and
 evidence for dissociative FLP chemistry of an acid--base pair
;
_journal_name_full 'Chemical Communications'
_journal_paper_doi 10.1039/C9CC02707F
_journal_year 2019
_chemical_formula_moiety 'C32 H16 B F15 N2 O2, 0.75(C6 H14)'
_chemical_formula_sum 'C36.5 H26.5 B F15 N2 O2'
_chemical_formula_weight 820.91
_chemical_name_systematic
;
 cyclo-[B(C6F5)2N(C6H5)C(O)N(C6H11)C(C6F5)O]*0.75hex
;
_space_group_crystal_system triclinic
_space_group_IT_number 2
_space_group_name_Hall '-P 1'
_space_group_name_H-M_alt 'P -1'
_symmetry_space_group_name_Hall '-P 1'
_symmetry_space_group_name_H-M 'P -1'
_atom_sites_solution_hydrogens geom
_audit_creation_method SHELXL-2018/1
_audit_update_record
;
2019-04-04 deposited with the CCDC.    2019-05-23 downloaded from the CCDC.
;
_cell_angle_alpha 77.984(3)
_cell_angle_beta 76.287(3)
_cell_angle_gamma 69.659(3)
_cell_formula_units_Z 4
_cell_length_a 12.7339(4)
_cell_length_b 14.6283(5)
_cell_length_c 21.2277(7)
_cell_measurement_reflns_used 11433
_cell_measurement_temperature 150(2)
_cell_measurement_theta_max 75.9940
_cell_measurement_theta_min 3.7480
_cell_volume 3567.4(2)
_computing_cell_refinement 'CrysAlisPro 1.171.39.46 (Rigaku OD, 2018)'
_computing_data_collection 'CrysAlisPro 1.171.39.46 (Rigaku OD, 2018)'
_computing_data_reduction 'CrysAlisPro 1.171.39.46 (Rigaku OD, 2018)'
_computing_structure_refinement 'SHELXL-2018/1 (Sheldrick, 2018)'
_computing_structure_solution 'SHELXS-97 (Sheldrick, 1990)'
_diffrn_ambient_temperature 150(2)
_diffrn_detector_area_resol_mean 10.4102
_diffrn_measured_fraction_theta_full 1.000
_diffrn_measured_fraction_theta_max 0.989
_diffrn_measurement_device_type 'SuperNova, Dual, Cu at zero, Atlas'
_diffrn_measurement_method '\w scans'
_diffrn_radiation_monochromator mirror
_diffrn_radiation_source 'SuperNova (Cu) X-ray Source'
_diffrn_radiation_type CuK\a
_diffrn_radiation_wavelength 1.54184
_diffrn_reflns_av_R_equivalents 0.0350
_diffrn_reflns_av_unetI/netI 0.0416
_diffrn_reflns_Laue_measured_fraction_full 1.000
_diffrn_reflns_Laue_measured_fraction_max 0.989
_diffrn_reflns_limit_h_max 15
_diffrn_reflns_limit_h_min -16
_diffrn_reflns_limit_k_max 11
_diffrn_reflns_limit_k_min -18
_diffrn_reflns_limit_l_max 26
_diffrn_reflns_limit_l_min -26
_diffrn_reflns_number 39525
_diffrn_reflns_point_group_measured_fraction_full 1.000
_diffrn_reflns_point_group_measured_fraction_max 0.989
_diffrn_reflns_theta_full 67.684
_diffrn_reflns_theta_max 76.245
_diffrn_reflns_theta_min 3.650
_exptl_absorpt_coefficient_mu 1.319
_exptl_absorpt_correction_T_max 1.00000
_exptl_absorpt_correction_T_min 0.96218
_exptl_absorpt_correction_type multi-scan
_exptl_absorpt_process_details
;
CrysAlisPro 1.171.39.46 (Rigaku Oxford Diffraction, 2018)
Empirical absorption correction using spherical harmonics,
 implemented in SCALE3 ABSPACK scaling algorithm.
;
_exptl_crystal_colour colourless
_exptl_crystal_density_diffrn 1.528
_exptl_crystal_description needle
_exptl_crystal_F_000 1662
_exptl_crystal_size_max 0.180
_exptl_crystal_size_mid 0.080
_exptl_crystal_size_min 0.060
_refine_diff_density_max 0.537
_refine_diff_density_min -0.402
_refine_diff_density_rms 0.047
_refine_ls_extinction_method none
_refine_ls_goodness_of_fit_ref 1.016
_refine_ls_hydrogen_treatment constr
_refine_ls_matrix_type full
_refine_ls_number_parameters 1073
_refine_ls_number_reflns 14767
_refine_ls_number_restraints 27
_refine_ls_restrained_S_all 1.020
_refine_ls_R_factor_all 0.0613
_refine_ls_R_factor_gt 0.0450
_refine_ls_shift/su_max 0.000
_refine_ls_shift/su_mean 0.000
_refine_ls_structure_factor_coef Fsqd
_refine_ls_weighting_details 'w=1/[\s^2^(Fo^2^)+(0.0539P)^2^+1.0949P] where P=(Fo^2^+2Fc^2^)/3'
_refine_ls_weighting_scheme calc
_refine_ls_wR_factor_gt 0.1120
_refine_ls_wR_factor_ref 0.1238
_reflns_Friedel_coverage 0.000
_reflns_number_gt 11372
_reflns_number_total 14767
_reflns_threshold_expression 'I > 2\s(I)'
_cod_data_source_file c9cc02707f2.cif
_cod_data_source_block MM380
_cod_original_formula_sum 'C36.50 H26.50 B F15 N2 O2'
_cod_database_code 7123523
_shelx_shelxl_version_number 2018/1
_shelx_space_group_comment
;
The symmetry employed for this shelxl refinement is uniquely defined
by the following loop, which should always be used as a source of
symmetry information in preference to the above space-group names.
They are only intended as comments.
;
_shelx_estimated_absorpt_t_min 0.797
_shelx_estimated_absorpt_t_max 0.925

loop_
_space_group_symop_operation_xyz
'x, y, z'
'-x, -y, -z'

loop_
_atom_site_label
_atom_site_type_symbol
_atom_site_fract_x
_atom_site_fract_y
_atom_site_fract_z
_atom_site_U_iso_or_equiv
_atom_site_adp_type
_atom_site_occupancy
_atom_site_site_symmetry_order
_atom_site_calc_flag
_atom_site_refinement_flags_posn
_atom_site_refinement_flags_adp
_atom_site_refinement_flags_occupancy
_atom_site_disorder_assembly
_atom_site_disorder_group
B1 B 0.54490(16) 0.14346(14) 0.16801(10) 0.0273(4) Uani 1 1 d . . . . .
N1 N 0.42959(12) 0.22107(11) 0.18466(7) 0.0288(3) Uani 1 1 d . . . . .
N2 N 0.38378(13) 0.10782(12) 0.27557(8) 0.0309(3) Uani 1 1 d . . . . .
O1 O 0.24826(11) 0.25191(11) 0.24469(7) 0.0403(3) Uani 1 1 d . . . . .
O2 O 0.57252(10) 0.08469(9) 0.23522(6) 0.0283(2) Uani 1 1 d . . . . .
C1 C 0.34613(15) 0.20196(14) 0.23229(9) 0.0319(4) Uani 1 1 d . . . . .
C2 C 0.49292(15) 0.06452(13) 0.27838(9) 0.0285(3) Uani 1 1 d . . . . .
C3 C 0.54522(16) 0.05754(13) 0.12904(8) 0.0290(3) Uani 1 1 d . . . . .
C4 C 0.45156(17) 0.04912(14) 0.11089(9) 0.0346(4) Uani 1 1 d . . . . .
C5 C 0.4576(2) -0.02897(17) 0.08085(10) 0.0445(5) Uani 1 1 d . . . . .
C6 C 0.5588(2) -0.10155(17) 0.06836(11) 0.0493(6) Uani 1 1 d . . . . .
C7 C 0.6545(2) -0.09690(15) 0.08527(11) 0.0452(5) Uani 1 1 d . . . . .
C8 C 0.64550(17) -0.01843(14) 0.11510(9) 0.0340(4) Uani 1 1 d . . . . .
C9 C 0.64372(14) 0.19437(12) 0.13701(9) 0.0268(3) Uani 1 1 d . . . . .
C10 C 0.69360(15) 0.20246(13) 0.07143(9) 0.0290(3) Uani 1 1 d . . . . .
C11 C 0.77925(16) 0.24491(14) 0.04576(9) 0.0333(4) Uani 1 1 d . . . . .
C12 C 0.81896(16) 0.28104(14) 0.08738(10) 0.0358(4) Uani 1 1 d . . . . .
C13 C 0.77215(17) 0.27538(14) 0.15271(10) 0.0352(4) Uani 1 1 d . . . . .
C14 C 0.68508(15) 0.23434(13) 0.17632(9) 0.0302(3) Uani 1 1 d . . . . .
C15 C 0.40140(15) 0.31577(13) 0.14521(10) 0.0315(4) Uani 1 1 d . . . . .
C16 C 0.41440(18) 0.32208(16) 0.07780(11) 0.0406(4) Uani 1 1 d . . . . .
H16 H 0.436931 0.264094 0.057915 0.049 Uiso 1 1 calc R U . . .
C17 C 0.3942(2) 0.41389(19) 0.03960(13) 0.0542(6) Uani 1 1 d . . . . .
H17 H 0.405096 0.418602 -0.006663 0.065 Uiso 1 1 calc R U . . .
C18 C 0.3583(2) 0.49848(18) 0.06884(17) 0.0614(7) Uani 1 1 d . . . . .
H18 H 0.343567 0.561240 0.042754 0.074 Uiso 1 1 calc R U . . .
C19 C 0.3440(2) 0.49136(17) 0.13569(17) 0.0611(7) Uani 1 1 d . . . . .
H19 H 0.318508 0.549492 0.155729 0.073 Uiso 1 1 calc R U . . .
C20 C 0.3666(2) 0.40007(16) 0.17422(13) 0.0477(5) Uani 1 1 d . . . . .
H20 H 0.358039 0.395634 0.220334 0.057 Uiso 1 1 calc R U . . .
C21 C 0.29521(16) 0.06821(15) 0.32152(10) 0.0345(4) Uani 1 1 d . . . . .
H21 H 0.338161 0.003460 0.344034 0.041 Uiso 1 1 calc R U . . .
C22 C 0.22192(18) 0.04504(16) 0.28416(10) 0.0394(4) Uani 1 1 d . . . . .
H22A H 0.270896 0.002146 0.251053 0.047 Uiso 1 1 calc R U . . .
H22B H 0.175888 0.106669 0.261143 0.047 Uiso 1 1 calc R U . . .
C23 C 0.14384(19) -0.00675(19) 0.33199(12) 0.0489(5) Uani 1 1 d . . . . .
H23A H 0.091899 -0.017392 0.308181 0.059 Uiso 1 1 calc R U . . .
H23B H 0.190294 -0.072006 0.350718 0.059 Uiso 1 1 calc R U . . .
C24 C 0.0740(2) 0.0525(2) 0.38713(13) 0.0529(6) Uani 1 1 d . . . . .
H24A H 0.028102 0.014635 0.418541 0.063 Uiso 1 1 calc R U . . .
H24B H 0.020945 0.114553 0.368957 0.063 Uiso 1 1 calc R U . . .
C25 C 0.1495(2) 0.07644(19) 0.42289(11) 0.0463(5) Uani 1 1 d . . . . .
H25A H 0.196612 0.014707 0.445229 0.056 Uiso 1 1 calc R U . . .
H25B H 0.101222 0.118340 0.456681 0.056 Uiso 1 1 calc R U . . .
C26 C 0.22744(19) 0.13010(17) 0.37541(10) 0.0412(4) Uani 1 1 d . . . . .
H26A H 0.181165 0.195207 0.356376 0.049 Uiso 1 1 calc R U . . .
H26B H 0.279733 0.140526 0.399077 0.049 Uiso 1 1 calc R U . . .
C27 C 0.53163(14) -0.01149(14) 0.33410(9) 0.0298(3) Uani 1 1 d . . . . .
C28 C 0.54445(16) -0.10974(14) 0.33526(9) 0.0338(4) Uani 1 1 d . . . . .
C29 C 0.58692(19) -0.17996(16) 0.38505(11) 0.0446(5) Uani 1 1 d . . . . .
C30 C 0.6194(2) -0.15173(19) 0.43373(11) 0.0509(6) Uani 1 1 d . . . . .
C31 C 0.60755(19) -0.0552(2) 0.43353(10) 0.0466(5) Uani 1 1 d . . . . .
C32 C 0.56368(17) 0.01475(16) 0.38393(10) 0.0373(4) Uani 1 1 d . . . . .
F1 F 0.34857(10) 0.11719(10) 0.12160(7) 0.0444(3) Uani 1 1 d . . . . .
F2 F 0.36433(15) -0.03194(12) 0.06385(7) 0.0610(4) Uani 1 1 d . . . . .
F3 F 0.56533(19) -0.17700(12) 0.03917(8) 0.0740(5) Uani 1 1 d . . . . .
F4 F 0.75502(15) -0.16611(10) 0.07203(8) 0.0653(4) Uani 1 1 d . . . . .
F5 F 0.74147(10) -0.01729(8) 0.13062(6) 0.0406(3) Uani 1 1 d . . . . .
F6 F 0.66020(10) 0.16796(9) 0.02829(5) 0.0385(2) Uani 1 1 d . . . . .
F7 F 0.82393(12) 0.25050(10) -0.01780(6) 0.0479(3) Uani 1 1 d . . . . .
F8 F 0.90253(12) 0.32125(11) 0.06390(7) 0.0540(3) Uani 1 1 d . . . . .
F9 F 0.81171(12) 0.31005(10) 0.19315(7) 0.0504(3) Uani 1 1 d . . . . .
F10 F 0.64045(11) 0.23464(9) 0.24048(6) 0.0423(3) Uani 1 1 d . . . . .
F11 F 0.51193(10) -0.13565(9) 0.28809(6) 0.0424(3) Uani 1 1 d . . . . .
F12 F 0.59598(15) -0.27392(10) 0.38682(8) 0.0664(4) Uani 1 1 d . . . . .
F13 F 0.66287(15) -0.21894(14) 0.48147(8) 0.0769(5) Uani 1 1 d . . . . .
F14 F 0.63772(14) -0.02793(15) 0.48144(7) 0.0667(4) Uani 1 1 d . . . . .
F15 F 0.55184(13) 0.10948(11) 0.38377(7) 0.0524(3) Uani 1 1 d . . . . .
B101 B 0.03979(17) 0.63621(14) 0.28320(9) 0.0280(4) Uani 1 1 d . . . . .
N101 N -0.07661(13) 0.71334(11) 0.27795(7) 0.0289(3) Uani 1 1 d . . . . .
N102 N -0.12320(13) 0.60310(11) 0.23013(8) 0.0310(3) Uani 1 1 d . . . . .
O101 O -0.25475(12) 0.75098(11) 0.25437(8) 0.0433(3) Uani 1 1 d . . . . .
O102 O 0.06557(10) 0.57497(9) 0.22661(6) 0.0277(2) Uani 1 1 d . . . . .
C101 C -0.15875(16) 0.69749(14) 0.25650(9) 0.0324(4) Uani 1 1 d . . . . .
C102 C -0.01469(15) 0.55712(12) 0.21086(8) 0.0278(3) Uani 1 1 d . . . . .
C103 C 0.13735(15) 0.68966(12) 0.26620(9) 0.0283(3) Uani 1 1 d . . . . .
C104 C 0.16492(16) 0.73317(13) 0.20233(9) 0.0316(4) Uani 1 1 d . . . . .
C105 C 0.25040(18) 0.77621(14) 0.18203(10) 0.0384(4) Uani 1 1 d . . . . .
C106 C 0.30920(17) 0.78060(15) 0.22724(11) 0.0403(4) Uani 1 1 d . . . . .
C107 C 0.28389(17) 0.74059(15) 0.29141(11) 0.0379(4) Uani 1 1 d . . . . .
C108 C 0.19897(16) 0.69645(13) 0.30968(9) 0.0323(4) Uani 1 1 d . . . . .
C109 C 0.04437(18) 0.55147(13) 0.34720(9) 0.0342(4) Uani 1 1 d . . . . .
C110 C -0.0470(2) 0.53881(15) 0.39405(10) 0.0420(5) Uani 1 1 d . . . . .
C111 C -0.0380(3) 0.4578(2) 0.44298(11) 0.0581(7) Uani 1 1 d . . . . .
C112 C 0.0653(3) 0.38635(17) 0.44522(12) 0.0596(7) Uani 1 1 d . . . . .
C113 C 0.1587(3) 0.39558(16) 0.40000(12) 0.0528(6) Uani 1 1 d . . . . .
C114 C 0.1466(2) 0.47688(14) 0.35250(10) 0.0414(5) Uani 1 1 d . . . . .
C115 C -0.10410(15) 0.80717(13) 0.29989(9) 0.0297(3) Uani 1 1 d . . . . .
C116 C -0.14162(18) 0.89343(15) 0.25874(12) 0.0412(4) Uani 1 1 d . . . . .
H116 H -0.151987 0.891696 0.216185 0.049 Uiso 1 1 calc R U . . .
C117 C -0.16410(19) 0.98299(15) 0.28034(14) 0.0496(5) Uani 1 1 d . . . . .
H117 H -0.191258 1.042718 0.252577 0.060 Uiso 1 1 calc R U . . .
C118 C -0.14739(18) 0.98595(17) 0.34159(14) 0.0488(6) Uani 1 1 d . . . . .
H118 H -0.162576 1.047471 0.355782 0.059 Uiso 1 1 calc R U . . .
C119 C -0.10849(19) 0.89929(18) 0.38235(11) 0.0455(5) Uani 1 1 d . . . . .
H119 H -0.096372 0.901212 0.424462 0.055 Uiso 1 1 calc R U . . .
C120 C -0.08713(18) 0.80933(15) 0.36170(10) 0.0372(4) Uani 1 1 d . . . . .
H120 H -0.061058 0.749665 0.389755 0.045 Uiso 1 1 calc R U . . .
C121 C -0.21352(17) 0.56902(15) 0.21661(11) 0.0394(4) Uani 1 1 d . . . . .
H121 H -0.173819 0.501098 0.204805 0.047 Uiso 1 1 calc R U . . .
C122 C -0.2644(2) 0.62946(18) 0.15807(16) 0.0585(7) Uani 1 1 d . . . . .
H12A H -0.203465 0.630854 0.119365 0.070 Uiso 1 1 calc R U . . .
H12B H -0.305869 0.697942 0.166836 0.070 Uiso 1 1 calc R U . . .
C123 C -0.3467(3) 0.5827(3) 0.1448(2) 0.0893(13) Uani 1 1 d . . . . .
H12C H -0.385341 0.624613 0.108703 0.107 Uiso 1 1 calc R U . . .
H12D H -0.302863 0.517455 0.130808 0.107 Uiso 1 1 calc R U . . .
C124 C -0.4347(3) 0.5706(3) 0.2044(3) 0.122(2) Uani 1 1 d . . . . .
H12E H -0.484817 0.636432 0.214972 0.146 Uiso 1 1 calc R U . . .
H12F H -0.482370 0.536269 0.194578 0.146 Uiso 1 1 calc R U . . .
C125 C -0.3828(3) 0.5139(3) 0.2623(2) 0.1000(17) Uani 1 1 d . . . . .
H12G H -0.341032 0.445279 0.253911 0.120 Uiso 1 1 calc R U . . .
H12H H -0.444157 0.512001 0.300773 0.120 Uiso 1 1 calc R U . . .
C126 C -0.3006(2) 0.5585(2) 0.27820(16) 0.0669(8) Uani 1 1 d . . . . .
H12I H -0.343167 0.623625 0.292626 0.080 Uiso 1 1 calc R U . . .
H12J H -0.261893 0.514995 0.313890 0.080 Uiso 1 1 calc R U . . .
C127 C 0.02460(15) 0.47998(13) 0.16658(9) 0.0293(3) Uani 1 1 d . . . . .
C128 C 0.06046(17) 0.50470(14) 0.10054(10) 0.0353(4) Uani 1 1 d . . . . .
C129 C 0.10612(18) 0.43429(17) 0.05865(10) 0.0418(4) Uani 1 1 d . . . . .
C130 C 0.11566(17) 0.33784(17) 0.08370(12) 0.0437(5) Uani 1 1 d . . . . .
C131 C 0.08012(18) 0.31144(14) 0.14913(12) 0.0408(5) Uani 1 1 d . . . . .
C132 C 0.03540(16) 0.38258(14) 0.19058(10) 0.0327(4) Uani 1 1 d . . . . .
F101 F 0.10775(11) 0.73439(9) 0.15642(6) 0.0419(3) Uani 1 1 d . . . . .
F102 F 0.27619(14) 0.81317(11) 0.11956(7) 0.0565(4) Uani 1 1 d . . . . .
F103 F 0.39153(13) 0.82321(11) 0.20854(8) 0.0579(4) Uani 1 1 d . . . . .
F104 F 0.34183(12) 0.74435(11) 0.33557(7) 0.0544(3) Uani 1 1 d . . . . .
F105 F 0.17813(11) 0.65940(9) 0.37317(6) 0.0429(3) Uani 1 1 d . . . . .
F106 F -0.15167(13) 0.60561(11) 0.39445(7) 0.0544(3) Uani 1 1 d . . . . .
F107 F -0.1299(2) 0.45057(14) 0.48741(8) 0.0813(6) Uani 1 1 d . . . . .
F108 F 0.0737(2) 0.30818(13) 0.49191(9) 0.0886(7) Uani 1 1 d . . . . .
F109 F 0.26031(18) 0.32633(10) 0.40213(9) 0.0747(5) Uani 1 1 d . . . . .
F110 F 0.24151(11) 0.48136(9) 0.30961(7) 0.0462(3) Uani 1 1 d . . . . .
F111 F 0.05100(13) 0.59873(10) 0.07613(6) 0.0505(3) Uani 1 1 d . . . . .
F112 F 0.13862(14) 0.45970(13) -0.00520(7) 0.0618(4) Uani 1 1 d . . . . .
F113 F 0.15903(13) 0.26962(12) 0.04343(9) 0.0649(4) Uani 1 1 d . . . . .
F114 F 0.08608(14) 0.21832(9) 0.17219(9) 0.0604(4) Uani 1 1 d . . . . .
F115 F -0.00051(11) 0.35756(9) 0.25421(7) 0.0453(3) Uani 1 1 d . . . . .
C1R C 1.0623(4) 0.0248(3) 0.1316(2) 0.0945(12) Uani 1 1 d . . . . .
H1R1 H 1.120703 0.046166 0.141540 0.142 Uiso 1 1 calc R U . . .
H1R2 H 0.986666 0.068510 0.147726 0.142 Uiso 1 1 calc R U . . .
H1R3 H 1.069465 -0.042775 0.152957 0.142 Uiso 1 1 calc R U . . .
C2R C 1.0777(3) 0.0284(3) 0.0582(2) 0.0942(13) Uani 1 1 d . . . . .
H2R1 H 1.072387 0.096568 0.037086 0.113 Uiso 1 1 calc R U . . .
H2R2 H 1.155069 -0.014560 0.042311 0.113 Uiso 1 1 calc R U . . .
C3R C 0.9942(3) -0.0023(2) 0.0376(2) 0.0846(12) Uani 1 1 d . . . . .
H3R1 H 0.916971 0.039833 0.054564 0.102 Uiso 1 1 calc R U . . .
H3R2 H 1.000651 -0.070764 0.058353 0.102 Uiso 1 1 calc R U . . .
C1S C 0.5940(14) 0.5290(17) 0.5654(15) 0.295(18) Uani 0.540(9) 1 d D . P A 1
H1S1 H 0.623171 0.468666 0.545026 0.442 Uiso 0.540(9) 1 calc R U P A 1
H1S2 H 0.646562 0.567732 0.549117 0.442 Uiso 0.540(9) 1 calc R U P A 1
H1S3 H 0.587269 0.511894 0.613064 0.442 Uiso 0.540(9) 1 calc R U P A 1
C2S C 0.4810(12) 0.5875(9) 0.5490(8) 0.157(6) Uani 0.540(9) 1 d D . P A 1
H2S1 H 0.429699 0.546592 0.564585 0.188 Uiso 0.540(9) 1 calc R U P A 1
H2S2 H 0.488847 0.602293 0.500795 0.188 Uiso 0.540(9) 1 calc R U P A 1
C3S C 0.4235(12) 0.6860(9) 0.5782(10) 0.214(11) Uani 0.540(9) 1 d D . P A 1
H3S1 H 0.435280 0.675898 0.623899 0.257 Uiso 0.540(9) 1 calc R U P A 1
H3S2 H 0.459099 0.735844 0.552548 0.257 Uiso 0.540(9) 1 calc R U P A 1
C4S C 0.2984(12) 0.7227(10) 0.5767(7) 0.236(13) Uani 0.540(9) 1 d D . P A 1
H4S1 H 0.259122 0.776460 0.603910 0.283 Uiso 0.540(9) 1 calc R U P A 1
H4S2 H 0.264715 0.668806 0.593815 0.283 Uiso 0.540(9) 1 calc R U P A 1
C5S C 0.2861(12) 0.7615(16) 0.5030(6) 0.217(10) Uani 0.540(9) 1 d D . P A 1
H5S1 H 0.313083 0.819544 0.487224 0.261 Uiso 0.540(9) 1 calc R U P A 1
H5S2 H 0.331915 0.709598 0.475163 0.261 Uiso 0.540(9) 1 calc R U P A 1
C6S C 0.1640(7) 0.7886(6) 0.4999(5) 0.090(2) Uani 0.540(9) 1 d D . P A 1
H6S1 H 0.152862 0.813189 0.454579 0.135 Uiso 0.540(9) 1 calc R U P A 1
H6S2 H 0.138427 0.730557 0.515568 0.135 Uiso 0.540(9) 1 calc R U P A 1
H6S3 H 0.119679 0.840015 0.527575 0.135 Uiso 0.540(9) 1 calc R U P A 1
C1T C 0.5970(11) 0.5436(8) 0.5639(9) 0.108(5) Uani 0.460(9) 1 d D . P A 2
H1T1 H 0.663603 0.528780 0.584227 0.162 Uiso 0.460(9) 1 calc R U P A 2
H1T2 H 0.565897 0.488453 0.576873 0.162 Uiso 0.460(9) 1 calc R U P A 2
H1T3 H 0.619552 0.553590 0.516121 0.162 Uiso 0.460(9) 1 calc R U P A 2
C2T C 0.5063(11) 0.6371(10) 0.5863(10) 0.212(13) Uani 0.460(9) 1 d D . P A 2
H2T1 H 0.536646 0.693410 0.573484 0.254 Uiso 0.460(9) 1 calc R U P A 2
H2T2 H 0.482753 0.627983 0.634507 0.254 Uiso 0.460(9) 1 calc R U P A 2
C3T C 0.4029(11) 0.6567(10) 0.5524(12) 0.185(10) Uani 0.460(9) 1 d D . P A 2
H3T1 H 0.430919 0.630187 0.510163 0.222 Uiso 0.460(9) 1 calc R U P A 2
H3T2 H 0.351429 0.620957 0.580340 0.222 Uiso 0.460(9) 1 calc R U P A 2
C4T C 0.3389(13) 0.7605(9) 0.5406(11) 0.184(10) Uani 0.460(9) 1 d D . P A 2
H4T1 H 0.378620 0.791531 0.500497 0.220 Uiso 0.460(9) 1 calc R U P A 2
H4T2 H 0.336669 0.792978 0.577657 0.220 Uiso 0.460(9) 1 calc R U P A 2
C5T C 0.2156(11) 0.7777(16) 0.5325(10) 0.230(14) Uani 0.460(9) 1 d D . P A 2
H5T1 H 0.171113 0.848404 0.531411 0.276 Uiso 0.460(9) 1 calc R U P A 2
H5T2 H 0.215766 0.756304 0.491155 0.276 Uiso 0.460(9) 1 calc R U P A 2
C6T C 0.1661(14) 0.7195(11) 0.5887(12) 0.205(11) Uani 0.460(9) 1 d D . P A 2
H6T1 H 0.087596 0.728348 0.585462 0.307 Uiso 0.460(9) 1 calc R U P A 2
H6T2 H 0.211011 0.649820 0.589121 0.307 Uiso 0.460(9) 1 calc R U P A 2
H6T3 H 0.166566 0.741490 0.629189 0.307 Uiso 0.460(9) 1 calc R U P A 2

loop_
_atom_site_aniso_label
_atom_site_aniso_U_11
_atom_site_aniso_U_22
_atom_site_aniso_U_33
_atom_site_aniso_U_23
_atom_site_aniso_U_13
_atom_site_aniso_U_12
B1 0.0249(9) 0.0297(9) 0.0289(9) -0.0038(7) -0.0061(7) -0.0097(7)
N1 0.0245(7) 0.0311(7) 0.0301(7) -0.0046(6) -0.0051(6) -0.0075(6)
N2 0.0245(7) 0.0377(8) 0.0312(7) -0.0031(6) -0.0048(6) -0.0118(6)
O1 0.0234(6) 0.0467(8) 0.0421(8) -0.0014(6) -0.0044(5) -0.0041(6)
O2 0.0231(6) 0.0343(6) 0.0275(6) -0.0038(5) -0.0042(5) -0.0095(5)
C1 0.0274(9) 0.0381(9) 0.0313(9) -0.0047(7) -0.0069(7) -0.0107(7)
C2 0.0272(8) 0.0329(8) 0.0282(8) -0.0063(6) -0.0049(7) -0.0119(7)
C3 0.0330(9) 0.0307(8) 0.0265(8) -0.0013(6) -0.0047(7) -0.0158(7)
C4 0.0398(10) 0.0390(9) 0.0313(9) 0.0000(7) -0.0064(7) -0.0228(8)
C5 0.0651(14) 0.0525(12) 0.0322(10) 0.0010(8) -0.0106(9) -0.0413(11)
C6 0.0839(17) 0.0405(11) 0.0351(10) -0.0084(8) -0.0037(10) -0.0366(12)
C7 0.0631(14) 0.0321(9) 0.0373(10) -0.0072(8) 0.0027(10) -0.0175(9)
C8 0.0398(10) 0.0322(9) 0.0298(9) -0.0031(7) -0.0025(7) -0.0144(8)
C9 0.0236(7) 0.0260(8) 0.0308(8) -0.0051(6) -0.0053(6) -0.0069(6)
C10 0.0292(8) 0.0293(8) 0.0302(8) -0.0025(6) -0.0080(7) -0.0103(7)
C11 0.0323(9) 0.0346(9) 0.0317(9) 0.0013(7) -0.0040(7) -0.0134(7)
C12 0.0319(9) 0.0350(9) 0.0446(11) 0.0033(8) -0.0096(8) -0.0187(8)
C13 0.0354(9) 0.0329(9) 0.0442(10) -0.0059(8) -0.0135(8) -0.0148(8)
C14 0.0308(9) 0.0303(8) 0.0307(9) -0.0063(7) -0.0049(7) -0.0105(7)
C15 0.0232(8) 0.0311(8) 0.0391(10) -0.0025(7) -0.0065(7) -0.0077(7)
C16 0.0410(10) 0.0425(10) 0.0405(10) 0.0015(8) -0.0159(9) -0.0144(9)
C17 0.0505(13) 0.0553(14) 0.0547(14) 0.0157(11) -0.0210(11) -0.0199(11)
C18 0.0436(12) 0.0387(12) 0.092(2) 0.0185(12) -0.0203(13) -0.0113(10)
C19 0.0450(13) 0.0311(11) 0.096(2) -0.0100(12) -0.0032(13) -0.0038(9)
C20 0.0436(11) 0.0369(10) 0.0581(14) -0.0145(9) 0.0008(10) -0.0089(9)
C21 0.0277(8) 0.0435(10) 0.0350(9) -0.0031(8) -0.0034(7) -0.0174(8)
C22 0.0357(10) 0.0498(11) 0.0385(10) -0.0133(8) -0.0019(8) -0.0198(9)
C23 0.0386(11) 0.0639(14) 0.0553(13) -0.0186(11) 0.0015(10) -0.0303(10)
C24 0.0388(11) 0.0712(15) 0.0540(14) -0.0136(11) 0.0047(10) -0.0297(11)
C25 0.0437(11) 0.0634(14) 0.0352(10) -0.0104(9) 0.0030(9) -0.0255(10)
C26 0.0410(10) 0.0516(11) 0.0359(10) -0.0106(8) -0.0025(8) -0.0208(9)
C27 0.0229(8) 0.0389(9) 0.0271(8) -0.0039(7) -0.0033(6) -0.0104(7)
C28 0.0267(8) 0.0394(9) 0.0329(9) -0.0059(7) -0.0016(7) -0.0091(7)
C29 0.0394(10) 0.0384(10) 0.0418(11) 0.0019(8) 0.0005(9) -0.0041(8)
C30 0.0395(11) 0.0635(14) 0.0304(10) 0.0096(9) -0.0043(8) -0.0030(10)
C31 0.0360(10) 0.0752(15) 0.0265(9) -0.0076(9) -0.0069(8) -0.0137(10)
C32 0.0329(9) 0.0517(11) 0.0302(9) -0.0091(8) -0.0046(7) -0.0157(8)
F1 0.0348(6) 0.0560(7) 0.0511(7) -0.0064(6) -0.0138(5) -0.0214(5)
F2 0.0848(11) 0.0789(10) 0.0507(8) -0.0002(7) -0.0222(7) -0.0626(9)
F3 0.1265(16) 0.0560(9) 0.0600(9) -0.0231(7) -0.0072(9) -0.0514(10)
F4 0.0761(10) 0.0388(7) 0.0687(10) -0.0223(6) 0.0088(8) -0.0086(7)
F5 0.0315(5) 0.0378(6) 0.0473(7) -0.0077(5) -0.0042(5) -0.0053(4)
F6 0.0469(6) 0.0498(6) 0.0276(5) -0.0052(4) -0.0061(5) -0.0265(5)
F7 0.0518(7) 0.0619(8) 0.0336(6) 0.0011(5) 0.0014(5) -0.0324(6)
F8 0.0509(7) 0.0676(8) 0.0578(8) 0.0047(6) -0.0104(6) -0.0431(7)
F9 0.0572(8) 0.0582(8) 0.0550(8) -0.0139(6) -0.0168(6) -0.0339(6)
F10 0.0493(7) 0.0518(7) 0.0342(6) -0.0161(5) -0.0018(5) -0.0241(6)
F11 0.0411(6) 0.0395(6) 0.0506(7) -0.0144(5) -0.0107(5) -0.0111(5)
F12 0.0755(10) 0.0366(7) 0.0672(10) 0.0048(6) -0.0019(8) -0.0072(7)
F13 0.0695(10) 0.0874(12) 0.0412(8) 0.0206(8) -0.0160(7) 0.0025(9)
F14 0.0578(9) 0.1105(13) 0.0336(7) -0.0160(7) -0.0177(6) -0.0190(9)
F15 0.0619(8) 0.0575(8) 0.0498(7) -0.0159(6) -0.0168(6) -0.0243(7)
B101 0.0306(9) 0.0288(9) 0.0253(9) -0.0031(7) -0.0062(7) -0.0098(7)
N101 0.0292(7) 0.0291(7) 0.0292(7) -0.0054(6) -0.0048(6) -0.0098(6)
N102 0.0283(7) 0.0335(7) 0.0346(8) -0.0081(6) -0.0031(6) -0.0137(6)
O101 0.0266(7) 0.0432(8) 0.0636(10) -0.0221(7) -0.0081(6) -0.0066(6)
O102 0.0276(6) 0.0289(6) 0.0282(6) -0.0042(5) -0.0069(5) -0.0095(5)
C101 0.0294(9) 0.0338(9) 0.0347(9) -0.0086(7) -0.0016(7) -0.0114(7)
C102 0.0306(8) 0.0280(8) 0.0261(8) 0.0004(6) -0.0057(6) -0.0126(7)
C103 0.0272(8) 0.0262(8) 0.0310(8) -0.0051(6) -0.0061(7) -0.0065(6)
C104 0.0353(9) 0.0288(8) 0.0327(9) -0.0026(7) -0.0098(7) -0.0110(7)
C105 0.0432(11) 0.0352(9) 0.0375(10) -0.0032(8) -0.0025(8) -0.0172(8)
C106 0.0344(10) 0.0391(10) 0.0526(12) -0.0123(9) -0.0007(9) -0.0193(8)
C107 0.0337(9) 0.0399(10) 0.0462(11) -0.0140(8) -0.0124(8) -0.0112(8)
C108 0.0329(9) 0.0324(8) 0.0322(9) -0.0068(7) -0.0073(7) -0.0089(7)
C109 0.0491(11) 0.0310(8) 0.0271(8) -0.0016(7) -0.0109(8) -0.0172(8)
C110 0.0581(13) 0.0401(10) 0.0340(10) -0.0042(8) -0.0056(9) -0.0254(10)
C111 0.101(2) 0.0586(14) 0.0313(11) -0.0031(10) -0.0023(12) -0.0533(16)
C112 0.116(2) 0.0383(11) 0.0368(11) 0.0085(9) -0.0313(14) -0.0353(14)
C113 0.0905(19) 0.0304(10) 0.0442(12) 0.0036(9) -0.0349(13) -0.0173(11)
C114 0.0628(13) 0.0302(9) 0.0368(10) -0.0018(7) -0.0227(10) -0.0142(9)
C115 0.0241(8) 0.0313(8) 0.0345(9) -0.0083(7) -0.0019(7) -0.0098(7)
C116 0.0395(10) 0.0346(10) 0.0524(12) -0.0033(8) -0.0182(9) -0.0100(8)
C117 0.0382(11) 0.0305(10) 0.0808(17) -0.0064(10) -0.0199(11) -0.0063(8)
C118 0.0315(10) 0.0432(11) 0.0770(16) -0.0299(11) 0.0013(10) -0.0132(8)
C119 0.0452(11) 0.0556(13) 0.0440(11) -0.0227(10) 0.0042(9) -0.0247(10)
C120 0.0417(10) 0.0414(10) 0.0313(9) -0.0080(8) -0.0008(8) -0.0187(8)
C121 0.0291(9) 0.0417(10) 0.0542(12) -0.0163(9) -0.0043(8) -0.0161(8)
C122 0.0561(14) 0.0465(12) 0.0852(19) -0.0177(12) -0.0388(14) -0.0090(11)
C123 0.070(2) 0.0717(19) 0.153(4) -0.046(2) -0.067(2) -0.0072(15)
C124 0.0367(15) 0.114(3) 0.247(7) -0.104(4) -0.023(3) -0.0200(17)
C125 0.0550(18) 0.109(3) 0.160(4) -0.081(3) 0.040(2) -0.058(2)
C126 0.0540(14) 0.0759(18) 0.084(2) -0.0382(15) 0.0234(14) -0.0444(14)
C127 0.0261(8) 0.0317(8) 0.0329(9) -0.0066(7) -0.0074(7) -0.0099(7)
C128 0.0373(10) 0.0372(9) 0.0335(9) -0.0060(7) -0.0059(8) -0.0137(8)
C129 0.0357(10) 0.0578(12) 0.0346(10) -0.0178(9) -0.0045(8) -0.0126(9)
C130 0.0324(10) 0.0485(11) 0.0567(13) -0.0276(10) -0.0156(9) -0.0040(8)
C131 0.0362(10) 0.0269(9) 0.0645(14) -0.0104(8) -0.0236(9) -0.0042(7)
C132 0.0310(9) 0.0330(9) 0.0372(9) -0.0013(7) -0.0130(7) -0.0115(7)
F101 0.0547(7) 0.0488(6) 0.0300(5) 0.0050(5) -0.0152(5) -0.0267(6)
F102 0.0724(9) 0.0653(9) 0.0404(7) 0.0044(6) -0.0011(6) -0.0451(8)
F103 0.0534(8) 0.0666(9) 0.0691(9) -0.0117(7) -0.0024(7) -0.0419(7)
F104 0.0511(7) 0.0698(9) 0.0599(8) -0.0138(7) -0.0229(6) -0.0293(7)
F105 0.0519(7) 0.0533(7) 0.0311(6) -0.0028(5) -0.0143(5) -0.0233(6)
F106 0.0550(8) 0.0607(8) 0.0469(7) -0.0062(6) 0.0098(6) -0.0307(7)
F107 0.1300(17) 0.0851(12) 0.0422(8) 0.0004(8) 0.0131(9) -0.0745(12)
F108 0.172(2) 0.0561(9) 0.0513(9) 0.0262(7) -0.0423(12) -0.0574(12)
F109 0.1077(14) 0.0358(7) 0.0820(12) 0.0075(7) -0.0583(11) -0.0063(8)
F110 0.0460(7) 0.0392(6) 0.0487(7) -0.0054(5) -0.0163(6) -0.0026(5)
F111 0.0709(9) 0.0442(7) 0.0352(6) 0.0006(5) -0.0001(6) -0.0261(6)
F112 0.0649(9) 0.0848(11) 0.0342(7) -0.0223(7) 0.0010(6) -0.0200(8)
F113 0.0549(8) 0.0650(9) 0.0804(11) -0.0487(8) -0.0186(8) 0.0005(7)
F114 0.0688(9) 0.0281(6) 0.0900(11) -0.0086(6) -0.0337(8) -0.0092(6)
F115 0.0498(7) 0.0372(6) 0.0480(7) 0.0046(5) -0.0138(6) -0.0151(5)
C1R 0.094(3) 0.0571(18) 0.120(3) -0.0242(19) 0.004(2) -0.0176(18)
C2R 0.070(2) 0.065(2) 0.137(4) -0.008(2) 0.006(2) -0.0281(17)
C3R 0.0507(15) 0.0451(14) 0.136(3) -0.0061(18) 0.0090(19) -0.0081(12)
C1S 0.112(16) 0.39(4) 0.36(4) -0.09(3) 0.036(19) -0.08(2)
C2S 0.187(15) 0.131(10) 0.190(14) -0.051(9) -0.077(12) -0.052(10)
C3S 0.213(17) 0.120(10) 0.38(3) -0.103(14) -0.20(2) -0.005(10)
C4S 0.26(3) 0.086(9) 0.31(3) -0.033(12) 0.04(2) -0.039(12)
C5S 0.24(2) 0.25(2) 0.089(9) -0.010(11) 0.033(12) -0.040(18)
C6S 0.082(5) 0.097(5) 0.098(6) -0.041(4) -0.005(4) -0.028(4)
C1T 0.111(11) 0.099(7) 0.145(12) -0.018(7) -0.077(10) -0.035(7)
C2T 0.108(11) 0.159(16) 0.34(3) 0.055(18) -0.030(15) -0.069(12)
C3T 0.114(11) 0.114(12) 0.32(3) -0.082(15) -0.050(15) 0.005(9)
C4T 0.22(2) 0.135(14) 0.26(3) -0.031(15) -0.14(2) -0.073(15)
C5T 0.115(14) 0.35(4) 0.17(2) -0.13(2) 0.034(15) 0.008(18)
C6T 0.162(17) 0.110(11) 0.32(4) -0.067(16) -0.030(19) -0.005(11)

loop_
_atom_type_symbol
_atom_type_description
_atom_type_scat_dispersion_real
_atom_type_scat_dispersion_imag
_atom_type_scat_source
C C 0.0181 0.0091 'International Tables Vol C Tables 4.2.6.8 and 6.1.1.4'
H H 0.0000 0.0000 'International Tables Vol C Tables 4.2.6.8 and 6.1.1.4'
B B 0.0090 0.0039 'International Tables Vol C Tables 4.2.6.8 and 6.1.1.4'
N N 0.0311 0.0180 'International Tables Vol C Tables 4.2.6.8 and 6.1.1.4'
O O 0.0492 0.0322 'International Tables Vol C Tables 4.2.6.8 and 6.1.1.4'
F F 0.0727 0.0534 'International Tables Vol C Tables 4.2.6.8 and 6.1.1.4'

loop_
_geom_angle_atom_site_label_1
_geom_angle_atom_site_label_2
_geom_angle_atom_site_label_3
_geom_angle
_geom_angle_site_symmetry_1
_geom_angle_site_symmetry_3
N1 B1 O2 104.73(14) . .
N1 B1 C9 110.94(14) . .
O2 B1 C9 106.42(13) . .
N1 B1 C3 115.58(14) . .
O2 B1 C3 102.37(13) . .
C9 B1 C3 115.36(15) . .
C1 N1 C15 116.56(15) . .
C1 N1 B1 122.42(15) . .
C15 N1 B1 120.72(14) . .
C2 N2 C1 120.50(15) . .
C2 N2 C21 120.38(16) . .
C1 N2 C21 118.79(15) . .
C2 O2 B1 118.91(14) . .
O1 C1 N1 128.66(18) . .
O1 C1 N2 117.42(16) . .
N1 C1 N2 113.89(15) . .
O2 C2 N2 123.42(17) . .
O2 C2 C27 114.72(15) . .
N2 C2 C27 121.85(16) . .
C8 C3 C4 114.63(17) . .
C8 C3 B1 119.06(16) . .
C4 C3 B1 126.22(17) . .
F1 C4 C3 121.20(17) . .
F1 C4 C5 116.00(18) . .
C3 C4 C5 122.8(2) . .
F2 C5 C6 120.39(19) . .
F2 C5 C4 119.7(2) . .
C6 C5 C4 119.9(2) . .
F3 C6 C5 120.2(2) . .
F3 C6 C7 120.0(2) . .
C5 C6 C7 119.80(18) . .
F4 C7 C6 120.70(19) . .
F4 C7 C8 120.4(2) . .
C6 C7 C8 118.9(2) . .
F5 C8 C7 116.54(19) . .
F5 C8 C3 119.42(16) . .
C7 C8 C3 124.0(2) . .
C10 C9 C14 114.61(15) . .
C10 C9 B1 124.54(15) . .
C14 C9 B1 120.84(16) . .
F6 C10 C9 120.45(15) . .
F6 C10 C11 115.64(16) . .
C9 C10 C11 123.91(17) . .
F7 C11 C12 119.96(16) . .
F7 C11 C10 121.13(17) . .
C12 C11 C10 118.91(18) . .
F8 C12 C13 120.41(18) . .
F8 C12 C11 120.02(19) . .
C13 C12 C11 119.58(17) . .
F9 C13 C12 119.35(17) . .
F9 C13 C14 120.79(18) . .
C12 C13 C14 119.86(17) . .
F10 C14 C13 116.52(16) . .
F10 C14 C9 120.40(16) . .
C13 C14 C9 123.08(17) . .
C20 C15 C16 120.3(2) . .
C20 C15 N1 119.73(19) . .
C16 C15 N1 119.94(17) . .
C15 C16 C17 119.5(2) . .
C15 C16 H16 120.2 . .
C17 C16 H16 120.2 . .
C18 C17 C16 120.2(3) . .
C18 C17 H17 119.9 . .
C16 C17 H17 119.9 . .
C19 C18 C17 119.8(2) . .
C19 C18 H18 120.1 . .
C17 C18 H18 120.1 . .
C18 C19 C20 120.6(2) . .
C18 C19 H19 119.7 . .
C20 C19 H19 119.7 . .
C15 C20 C19 119.7(3) . .
C15 C20 H20 120.2 . .
C19 C20 H20 120.2 . .
N2 C21 C26 113.95(15) . .
N2 C21 C22 111.09(16) . .
C26 C21 C22 113.68(16) . .
N2 C21 H21 105.8 . .
C26 C21 H21 105.8 . .
C22 C21 H21 105.8 . .
C21 C22 C23 109.17(18) . .
C21 C22 H22A 109.8 . .
C23 C22 H22A 109.8 . .
C21 C22 H22B 109.8 . .
C23 C22 H22B 109.8 . .
H22A C22 H22B 108.3 . .
C24 C23 C22 111.82(18) . .
C24 C23 H23A 109.3 . .
C22 C23 H23A 109.3 . .
C24 C23 H23B 109.3 . .
C22 C23 H23B 109.3 . .
H23A C23 H23B 107.9 . .
C23 C24 C25 111.53(19) . .
C23 C24 H24A 109.3 . .
C25 C24 H24A 109.3 . .
C23 C24 H24B 109.3 . .
C25 C24 H24B 109.3 . .
H24A C24 H24B 108.0 . .
C24 C25 C26 111.25(19) . .
C24 C25 H25A 109.4 . .
C26 C25 H25A 109.4 . .
C24 C25 H25B 109.4 . .
C26 C25 H25B 109.4 . .
H25A C25 H25B 108.0 . .
C21 C26 C25 108.82(17) . .
C21 C26 H26A 109.9 . .
C25 C26 H26A 109.9 . .
C21 C26 H26B 109.9 . .
C25 C26 H26B 109.9 . .
H26A C26 H26B 108.3 . .
C32 C27 C28 118.43(18) . .
C32 C27 C2 119.65(17) . .
C28 C27 C2 121.76(16) . .
F11 C28 C29 119.95(19) . .
F11 C28 C27 118.94(17) . .
C29 C28 C27 121.09(19) . .
F12 C29 C28 120.7(2) . .
F12 C29 C30 120.1(2) . .
C28 C29 C30 119.2(2) . .
F13 C30 C31 119.4(2) . .
F13 C30 C29 120.0(2) . .
C31 C30 C29 120.7(2) . .
F14 C31 C30 120.5(2) . .
F14 C31 C32 119.8(2) . .
C30 C31 C32 119.7(2) . .
F15 C32 C31 119.76(19) . .
F15 C32 C27 119.37(18) . .
C31 C32 C27 120.9(2) . .
N101 B101 O102 105.15(13) . .
N101 B101 C103 109.85(14) . .
O102 B101 C103 105.36(14) . .
N101 B101 C109 116.22(15) . .
O102 B101 C109 101.74(13) . .
C103 B101 C109 116.84(15) . .
C101 N101 C115 116.63(15) . .
C101 N101 B101 123.58(15) . .
C115 N101 B101 119.71(14) . .
C102 N102 C101 120.31(14) . .
C102 N102 C121 120.56(15) . .
C101 N102 C121 118.51(15) . .
C102 O102 B101 119.89(14) . .
O101 C101 N101 128.38(17) . .
O101 C101 N102 117.30(16) . .
N101 C101 N102 114.27(16) . .
O102 C102 N102 123.79(16) . .
O102 C102 C127 114.00(15) . .
N102 C102 C127 122.19(15) . .
C108 C103 C104 114.82(16) . .
C108 C103 B101 126.14(16) . .
C104 C103 B101 119.04(15) . .
F101 C104 C105 116.27(17) . .
F101 C104 C103 120.11(16) . .
C105 C104 C103 123.62(18) . .
F102 C105 C106 119.97(18) . .
F102 C105 C104 120.97(19) . .
C106 C105 C104 119.06(19) . .
F103 C106 C105 119.9(2) . .
F103 C106 C107 120.35(19) . .
C105 C106 C107 119.79(18) . .
F104 C107 C106 119.82(18) . .
F104 C107 C108 120.71(19) . .
C106 C107 C108 119.47(18) . .
F105 C108 C103 120.41(16) . .
F105 C108 C107 116.40(17) . .
C103 C108 C107 123.18(18) . .
C110 C109 C114 114.61(19) . .
C110 C109 B101 126.49(19) . .
C114 C109 B101 118.45(18) . .
F106 C110 C109 120.82(18) . .
F106 C110 C111 116.2(2) . .
C109 C110 C111 123.0(2) . .
F107 C111 C112 120.5(2) . .
F107 C111 C110 120.0(3) . .
C112 C111 C110 119.5(2) . .
F108 C112 C113 120.6(3) . .
F108 C112 C111 119.6(3) . .
C113 C112 C111 119.8(2) . .
F109 C113 C112 120.2(2) . .
F109 C113 C114 120.8(3) . .
C112 C113 C114 119.0(3) . .
F110 C114 C113 116.0(2) . .
F110 C114 C109 119.93(17) . .
C113 C114 C109 124.1(2) . .
C116 C115 C120 120.60(18) . .
C116 C115 N101 120.29(17) . .
C120 C115 N101 119.04(17) . .
C115 C116 C117 119.2(2) . .
C115 C116 H116 120.4 . .
C117 C116 H116 120.4 . .
C118 C117 C116 120.7(2) . .
C118 C117 H117 119.7 . .
C116 C117 H117 119.7 . .
C117 C118 C119 119.93(19) . .
C117 C118 H118 120.0 . .
C119 C118 H118 120.0 . .
C118 C119 C120 120.0(2) . .
C118 C119 H119 120.0 . .
C120 C119 H119 120.0 . .
C115 C120 C119 119.6(2) . .
C115 C120 H120 120.2 . .
C119 C120 H120 120.2 . .
N102 C121 C122 112.80(18) . .
N102 C121 C126 111.10(19) . .
C122 C121 C126 114.3(2) . .
N102 C121 H121 106.0 . .
C122 C121 H121 106.0 . .
C126 C121 H121 106.0 . .
C121 C122 C123 108.4(3) . .
C121 C122 H12A 110.0 . .
C123 C122 H12A 110.0 . .
C121 C122 H12B 110.0 . .
C123 C122 H12B 110.0 . .
H12A C122 H12B 108.4 . .
C124 C123 C122 111.9(3) . .
C124 C123 H12C 109.2 . .
C122 C123 H12C 109.2 . .
C124 C123 H12D 109.2 . .
C122 C123 H12D 109.2 . .
H12C C123 H12D 107.9 . .
C125 C124 C123 112.4(3) . .
C125 C124 H12E 109.1 . .
C123 C124 H12E 109.1 . .
C125 C124 H12F 109.1 . .
C123 C124 H12F 109.1 . .
H12E C124 H12F 107.9 . .
C124 C125 C126 112.6(3) . .
C124 C125 H12G 109.1 . .
C126 C125 H12G 109.1 . .
C124 C125 H12H 109.1 . .
C126 C125 H12H 109.1 . .
H12G C125 H12H 107.8 . .
C121 C126 C125 108.1(3) . .
C121 C126 H12I 110.1 . .
C125 C126 H12I 110.1 . .
C121 C126 H12J 110.1 . .
C125 C126 H12J 110.1 . .
H12I C126 H12J 108.4 . .
C132 C127 C128 118.62(17) . .
C132 C127 C102 121.75(17) . .
C128 C127 C102 119.39(16) . .
F111 C128 C127 119.70(17) . .
F111 C128 C129 118.91(19) . .
C127 C128 C129 121.39(19) . .
F112 C129 C130 120.52(19) . .
F112 C129 C128 120.6(2) . .
C130 C129 C128 118.9(2) . .
F113 C130 C131 120.0(2) . .
F113 C130 C129 119.2(2) . .
C131 C130 C129 120.84(19) . .
F114 C131 C130 120.1(2) . .
F114 C131 C132 120.2(2) . .
C130 C131 C132 119.65(19) . .
F115 C132 C127 119.41(17) . .
F115 C132 C131 119.96(17) . .
C127 C132 C131 120.61(19) . .
C2R C1R H1R1 109.5 . .
C2R C1R H1R2 109.5 . .
H1R1 C1R H1R2 109.5 . .
C2R C1R H1R3 109.5 . .
H1R1 C1R H1R3 109.5 . .
H1R2 C1R H1R3 109.5 . .
C3R C2R C1R 114.2(3) . .
C3R C2R H2R1 108.7 . .
C1R C2R H2R1 108.7 . .
C3R C2R H2R2 108.7 . .
C1R C2R H2R2 108.7 . .
H2R1 C2R H2R2 107.6 . .
C2R C3R C3R 115.7(4) . 2_755
C2R C3R H3R1 108.3 . .
C3R C3R H3R1 108.3 2_755 .
C2R C3R H3R2 108.3 . .
C3R C3R H3R2 108.3 2_755 .
H3R1 C3R H3R2 107.4 . .
C2S C1S H1S1 109.5 . .
C2S C1S H1S2 109.5 . .
H1S1 C1S H1S2 109.5 . .
C2S C1S H1S3 109.5 . .
H1S1 C1S H1S3 109.5 . .
H1S2 C1S H1S3 109.5 . .
C1S C2S C3S 115.4(11) . .
C1S C2S H2S1 108.4 . .
C3S C2S H2S1 108.4 . .
C1S C2S H2S2 108.4 . .
C3S C2S H2S2 108.4 . .
H2S1 C2S H2S2 107.5 . .
C4S C3S C2S 110.5(9) . .
C4S C3S H3S1 109.5 . .
C2S C3S H3S1 109.5 . .
C4S C3S H3S2 109.5 . .
C2S C3S H3S2 109.5 . .
H3S1 C3S H3S2 108.1 . .
C3S C4S C5S 106.5(11) . .
C3S C4S H4S1 110.4 . .
C5S C4S H4S1 110.4 . .
C3S C4S H4S2 110.4 . .
C5S C4S H4S2 110.4 . .
H4S1 C4S H4S2 108.6 . .
C6S C5S C4S 107.1(10) . .
C6S C5S H5S1 110.3 . .
C4S C5S H5S1 110.3 . .
C6S C5S H5S2 110.3 . .
C4S C5S H5S2 110.3 . .
H5S1 C5S H5S2 108.6 . .
C5S C6S H6S1 109.5 . .
C5S C6S H6S2 109.5 . .
H6S1 C6S H6S2 109.5 . .
C5S C6S H6S3 109.5 . .
H6S1 C6S H6S3 109.5 . .
H6S2 C6S H6S3 109.5 . .
C2T C1T H1T1 109.5 . .
C2T C1T H1T2 109.5 . .
H1T1 C1T H1T2 109.5 . .
C2T C1T H1T3 109.5 . .
H1T1 C1T H1T3 109.5 . .
H1T2 C1T H1T3 109.5 . .
C1T C2T C3T 107.1(11) . .
C1T C2T H2T1 110.3 . .
C3T C2T H2T1 110.3 . .
C1T C2T H2T2 110.3 . .
C3T C2T H2T2 110.3 . .
H2T1 C2T H2T2 108.6 . .
C4T C3T C2T 113.1(11) . .
C4T C3T H3T1 109.0 . .
C2T C3T H3T1 109.0 . .
C4T C3T H3T2 109.0 . .
C2T C3T H3T2 109.0 . .
H3T1 C3T H3T2 107.8 . .
C3T C4T C5T 112.6(11) . .
C3T C4T H4T1 109.1 . .
C5T C4T H4T1 109.1 . .
C3T C4T H4T2 109.1 . .
C5T C4T H4T2 109.1 . .
H4T1 C4T H4T2 107.8 . .
C6T C5T C4T 106.8(13) . .
C6T C5T H5T1 110.4 . .
C4T C5T H5T1 110.4 . .
C6T C5T H5T2 110.4 . .
C4T C5T H5T2 110.4 . .
H5T1 C5T H5T2 108.6 . .
C5T C6T H6T1 109.5 . .
C5T C6T H6T2 109.5 . .
H6T1 C6T H6T2 109.5 . .
C5T C6T H6T3 109.5 . .
H6T1 C6T H6T3 109.5 . .
H6T2 C6T H6T3 109.5 . .

loop_
_geom_bond_atom_site_label_1
_geom_bond_atom_site_label_2
_geom_bond_distance
_geom_bond_site_symmetry_2
B1 N1 1.527(2) .
B1 O2 1.554(2) .
B1 C9 1.620(2) .
B1 C3 1.641(2) .
N1 C1 1.345(2) .
N1 C15 1.436(2) .
N2 C2 1.322(2) .
N2 C1 1.481(2) .
N2 C21 1.502(2) .
O1 C1 1.203(2) .
O2 C2 1.268(2) .
C2 C27 1.492(3) .
C3 C8 1.387(3) .
C3 C4 1.388(3) .
C4 F1 1.345(2) .
C4 C5 1.391(3) .
C5 F2 1.337(3) .
C5 C6 1.364(4) .
C6 F3 1.344(2) .
C6 C7 1.376(4) .
C7 F4 1.338(3) .
C7 C8 1.382(3) .
C8 F5 1.345(2) .
C9 C10 1.386(3) .
C9 C14 1.393(2) .
C10 F6 1.342(2) .
C10 C11 1.386(3) .
C11 F7 1.332(2) .
C11 C12 1.381(3) .
C12 F8 1.337(2) .
C12 C13 1.371(3) .
C13 F9 1.346(2) .
C13 C14 1.384(3) .
C14 F10 1.346(2) .
C15 C20 1.379(3) .
C15 C16 1.388(3) .
C16 C17 1.390(3) .
C16 H16 0.9500 .
C17 C18 1.385(4) .
C17 H17 0.9500 .
C18 C19 1.374(5) .
C18 H18 0.9500 .
C19 C20 1.387(4) .
C19 H19 0.9500 .
C20 H20 0.9500 .
C21 C26 1.514(3) .
C21 C22 1.516(3) .
C21 H21 1.0000 .
C22 C23 1.523(3) .
C22 H22A 0.9900 .
C22 H22B 0.9900 .
C23 C24 1.518(3) .
C23 H23A 0.9900 .
C23 H23B 0.9900 .
C24 C25 1.521(3) .
C24 H24A 0.9900 .
C24 H24B 0.9900 .
C25 C26 1.535(3) .
C25 H25A 0.9900 .
C25 H25B 0.9900 .
C26 H26A 0.9900 .
C26 H26B 0.9900 .
C27 C32 1.384(3) .
C27 C28 1.385(3) .
C28 F11 1.335(2) .
C28 C29 1.377(3) .
C29 F12 1.332(3) .
C29 C30 1.382(4) .
C30 F13 1.331(3) .
C30 C31 1.366(4) .
C31 F14 1.342(3) .
C31 C32 1.378(3) .
C32 F15 1.340(3) .
B101 N101 1.532(2) .
B101 O102 1.552(2) .
B101 C103 1.622(2) .
B101 C109 1.635(3) .
N101 C101 1.339(2) .
N101 C115 1.442(2) .
N102 C102 1.315(2) .
N102 C101 1.481(2) .
N102 C121 1.506(2) .
O101 C101 1.206(2) .
O102 C102 1.268(2) .
C102 C127 1.494(2) .
C103 C108 1.383(3) .
C103 C104 1.392(3) .
C104 F101 1.342(2) .
C104 C105 1.381(3) .
C105 F102 1.333(3) .
C105 C106 1.373(3) .
C106 F103 1.341(2) .
C106 C107 1.376(3) .
C107 F104 1.343(2) .
C107 C108 1.385(3) .
C108 F105 1.344(2) .
C109 C110 1.379(3) .
C109 C114 1.389(3) .
C110 F106 1.351(3) .
C110 C111 1.394(3) .
C111 F107 1.338(3) .
C111 C112 1.371(5) .
C112 F108 1.340(3) .
C112 C113 1.368(5) .
C113 F109 1.342(3) .
C113 C114 1.379(3) .
C114 F110 1.342(3) .
C115 C116 1.380(3) .
C115 C120 1.388(3) .
C116 C117 1.391(3) .
C116 H116 0.9500 .
C117 C118 1.378(4) .
C117 H117 0.9500 .
C118 C119 1.382(4) .
C118 H118 0.9500 .
C119 C120 1.390(3) .
C119 H119 0.9500 .
C120 H120 0.9500 .
C121 C122 1.507(4) .
C121 C126 1.520(3) .
C121 H121 1.0000 .
C122 C123 1.537(3) .
C122 H12A 0.9900 .
C122 H12B 0.9900 .
C123 C124 1.502(7) .
C123 H12C 0.9900 .
C123 H12D 0.9900 .
C124 C125 1.489(7) .
C124 H12E 0.9900 .
C124 H12F 0.9900 .
C125 C126 1.539(4) .
C125 H12G 0.9900 .
C125 H12H 0.9900 .
C126 H12I 0.9900 .
C126 H12J 0.9900 .
C127 C132 1.380(3) .
C127 C128 1.380(3) .
C128 F111 1.339(2) .
C128 C129 1.382(3) .
C129 F112 1.333(3) .
C129 C130 1.374(3) .
C130 F113 1.334(2) .
C130 C131 1.372(4) .
C131 F114 1.330(2) .
C131 C132 1.383(3) .
C132 F115 1.336(2) .
C1R C2R 1.515(6) .
C1R H1R1 0.9800 .
C1R H1R2 0.9800 .
C1R H1R3 0.9800 .
C2R C3R 1.469(6) .
C2R H2R1 0.9900 .
C2R H2R2 0.9900 .
C3R C3R 1.557(9) 2_755
C3R H3R1 0.9900 .
C3R H3R2 0.9900 .
C1S C2S 1.477(12) .
C1S H1S1 0.9800 .
C1S H1S2 0.9800 .
C1S H1S3 0.9800 .
C2S C3S 1.556(10) .
C2S H2S1 0.9900 .
C2S H2S2 0.9900 .
C3S C4S 1.499(12) .
C3S H3S1 0.9900 .
C3S H3S2 0.9900 .
C4S C5S 1.576(13) .
C4S H4S1 0.9900 .
C4S H4S2 0.9900 .
C5S C6S 1.480(13) .
C5S H5S1 0.9900 .
C5S H5S2 0.9900 .
C6S H6S1 0.9800 .
C6S H6S2 0.9800 .
C6S H6S3 0.9800 .
C1T C2T 1.532(13) .
C1T H1T1 0.9800 .
C1T H1T2 0.9800 .
C1T H1T3 0.9800 .
C2T C3T 1.559(13) .
C2T H2T1 0.9900 .
C2T H2T2 0.9900 .
C3T C4T 1.453(12) .
C3T H3T1 0.9900 .
C3T H3T2 0.9900 .
C4T C5T 1.547(13) .
C4T H4T1 0.9900 .
C4T H4T2 0.9900 .
C5T C6T 1.463(15) .
C5T H5T1 0.9900 .
C5T H5T2 0.9900 .
C6T H6T1 0.9800 .
C6T H6T2 0.9800 .
C6T H6T3 0.9800 .
